data_4112039
loop_
_publ_author_name
'Christina M. Older'
'Robert McDonald'
'Jeffrey M. Stryker'

_publ_contact_author_address
; Department of Chemistry
  University of Alberta
  Edmonton Alberta T6G 2G2
  Canada
;
_publ_contact_author_email jeff.stryker@ualberta.ca
_publ_contact_author_fax +1(780)4928231
_publ_contact_author_name 'Dr Jeffrey M Stryker'
_publ_contact_author_phone +1(780)4923891
_publ_section_title
;
 Unprecedented Coordination Modes and Demetalation Pathways for Unbridged
 Polyenyl Ligands. Ruthenium \h1,\h4-Cycloheptadienyl Complexes from
 Allyl/Alkyne Cycloaddition
;
_journal_name_full 'Journal of the American Chemical Society'
_journal_page_first 14202
_journal_page_last 14203
_journal_paper_doi 10.1021/ja0556023
_journal_volume 127
_journal_year 2005
_chemical_formula_moiety 'C25 H35 O4 Ru, C F3 O3 S'
_chemical_formula_sum 'C26 H35 F3 O7 Ru S'
_chemical_formula_weight 649.67
_space_group_IT_number 60
_symmetry_cell_setting orthorhombic
_symmetry_space_group_name_Hall '-P 2n 2ab'
_symmetry_space_group_name_H-M 'P b c n'
_atom_sites_solution_hydrogens geom
_atom_sites_solution_primary direct
_atom_sites_solution_secondary difmap
_audit_creation_method 'manual editing of SHELXL template'
_cell_angle_alpha 90.00
_cell_angle_beta 90.00
_cell_angle_gamma 90.00
_cell_formula_units_Z 8
_cell_length_a 18.539(2)
_cell_length_b 17.5130(19)
_cell_length_c 16.6622(18)
_cell_measurement_reflns_used 6168
_cell_measurement_temperature 193(2)
_cell_measurement_theta_max 26.369
_cell_measurement_theta_min 2.627
_cell_volume 5409.8(10)
_computing_cell_refinement 'Bruker SAINT (Bruker, 1997)'
_computing_data_collection 'Bruker SMART (Bruker, 1997)'
_computing_data_reduction 'Bruker SAINT (Bruker, 1997)'
_computing_molecular_graphics 'Bruker SHELXTL (Bruker, 1997)'
_computing_publication_material 'Bruker SHELXTL (Bruker, 1997)'
_computing_structure_refinement 'SHELXL-97 (Sheldrick, 1997)'
_computing_structure_solution 'SHELXS-97 (Sheldrick, 1990)'
_diffrn_ambient_temperature 193(2)
_diffrn_detector_area_resol_mean 8.192
_diffrn_measured_fraction_theta_full 0.997
_diffrn_measured_fraction_theta_max 0.997
_diffrn_measurement_device_type 'Bruker PLATFORM diffractometer/SMART 1000 CCD area detector'
_diffrn_measurement_method '\w scans'
_diffrn_radiation_monochromator graphite
_diffrn_radiation_source 'fine-focus sealed tube'
_diffrn_radiation_type MoK\a
_diffrn_radiation_wavelength 0.71073
_diffrn_reflns_av_R_equivalents 0.0287
_diffrn_reflns_av_sigmaI/netI 0.0229
_diffrn_reflns_limit_h_max 23
_diffrn_reflns_limit_h_min -21
_diffrn_reflns_limit_k_max 21
_diffrn_reflns_limit_k_min -19
_diffrn_reflns_limit_l_max 20
_diffrn_reflns_limit_l_min -20
_diffrn_reflns_number 26192
_diffrn_reflns_theta_full 26.37
_diffrn_reflns_theta_max 26.37
_diffrn_reflns_theta_min 1.60
_diffrn_standards_decay_% 0
_diffrn_standards_interval_time 0
_diffrn_standards_number 0
_exptl_absorpt_coefficient_mu 0.721
_exptl_absorpt_correction_T_max 0.8021
_exptl_absorpt_correction_T_min 0.6757
_exptl_absorpt_correction_type multi-scan
_exptl_absorpt_process_details 'SADABS (Sheldrick, 1996)'
_exptl_crystal_colour yellow
_exptl_crystal_density_diffrn 1.595
_exptl_crystal_description prism
_exptl_crystal_F_000 2672
_exptl_crystal_size_max 0.59
_exptl_crystal_size_mid 0.42
_exptl_crystal_size_min 0.32
_refine_diff_density_max 1.778
_refine_diff_density_min -1.449
_refine_diff_density_rms 0.114
_refine_ls_extinction_method none
_refine_ls_goodness_of_fit_ref 1.365
_refine_ls_hydrogen_treatment constr
_refine_ls_matrix_type full
_refine_ls_number_parameters 379
_refine_ls_number_reflns 5510
_refine_ls_number_restraints 0
_refine_ls_restrained_S_all 1.365
_refine_ls_R_factor_all 0.0918
_refine_ls_R_factor_gt 0.0814
_refine_ls_shift/su_max 0.000
_refine_ls_shift/su_mean 0.000
_refine_ls_structure_factor_coef Fsqd
_refine_ls_weighting_details 'calc w=1/[\s^2^(Fo^2^)+(0.0000P)^2^+48.9565P] where P=(Fo^2^+2Fc^2^)/3'
_refine_ls_weighting_scheme calc
_refine_ls_wR_factor_gt 0.1674
_refine_ls_wR_factor_ref 0.1714
_reflns_number_gt 4602
_reflns_number_total 5510
_reflns_threshold_expression I>2\s(I)
_cod_data_source_file ja0556023si20050823_042733_3.cif
_cod_data_source_block 14
_cod_original_cell_volume 5409.7(10)
_cod_database_code 4112039

loop_
_symmetry_equiv_pos_as_xyz
'x, y, z'
'-x+1/2, -y+1/2, z+1/2'
'x+1/2, -y+1/2, -z'
'-x, y, -z+1/2'
'-x, -y, -z'
'x-1/2, y-1/2, -z-1/2'
'-x-1/2, y-1/2, z'
'x, -y, z-1/2'

loop_
_atom_site_label
_atom_site_type_symbol
_atom_site_fract_x
_atom_site_fract_y
_atom_site_fract_z
_atom_site_U_iso_or_equiv
_atom_site_adp_type
_atom_site_occupancy
_atom_site_symmetry_multiplicity
_atom_site_calc_flag
_atom_site_refinement_flags
Ru Ru 0.25038(3) 0.11414(3) -0.00972(3) 0.02861(16) Uani 1 1 d .
O1 O 0.2284(3) -0.0668(3) -0.1138(3) 0.0449(14) Uani 1 1 d .
O2 O 0.1711(3) 0.0075(3) -0.2041(3) 0.0468(14) Uani 1 1 d .
O3 O 0.3728(4) -0.0544(3) -0.0056(3) 0.0530(15) Uani 1 1 d .
O4 O 0.3828(3) -0.0494(3) -0.1396(3) 0.0391(12) Uani 1 1 d .
C1 C 0.2644(4) 0.0635(4) -0.1315(4) 0.0337(17) Uani 1 1 d .
C2 C 0.3264(4) 0.0533(4) -0.0814(4) 0.0318(16) Uani 1 1 d .
C3 C 0.3626(4) 0.1216(4) -0.0562(4) 0.0327(16) Uani 1 1 d .
C4 C 0.3287(4) 0.1920(4) -0.0757(5) 0.0366(17) Uani 1 1 d .
C5 C 0.2737(4) 0.2005(4) -0.1428(5) 0.0354(17) Uani 1 1 d .
H5 H 0.2799 0.2479 -0.1756 0.042 Uiso 1 1 calc R
C6 C 0.2677(4) 0.1281(4) -0.1922(4) 0.0335(16) Uani 1 1 d .
H6A H 0.3102 0.1223 -0.2277 0.040 Uiso 1 1 calc R
H6B H 0.2236 0.1290 -0.2256 0.040 Uiso 1 1 calc R
C7 C 0.2087(4) 0.2014(4) -0.0900(5) 0.0370(17) Uani 1 1 d .
H7A H 0.1643 0.1853 -0.1183 0.044 Uiso 1 1 calc R
H7B H 0.2012 0.2511 -0.0631 0.044 Uiso 1 1 calc R
C8 C 0.2203(4) -0.0056(4) -0.1474(4) 0.0326(16) Uani 1 1 d .
C9 C 0.1232(5) -0.0559(5) -0.2216(6) 0.057(2) Uani 1 1 d .
H9A H 0.1014 -0.0486 -0.2746 0.069 Uiso 1 1 calc R
H9B H 0.0851 -0.0583 -0.1808 0.069 Uiso 1 1 calc R
H9C H 0.1507 -0.1037 -0.2211 0.069 Uiso 1 1 calc R
C10 C 0.3614(4) -0.0234(5) -0.0681(4) 0.0367(17) Uani 1 1 d .
C11 C 0.4167(5) -0.1243(5) -0.1393(5) 0.051(2) Uani 1 1 d .
H11A H 0.4428 -0.1319 -0.1899 0.061 Uiso 1 1 calc R
H11B H 0.3796 -0.1638 -0.1337 0.061 Uiso 1 1 calc R
H11C H 0.4505 -0.1277 -0.0943 0.061 Uiso 1 1 calc R
C12 C 0.4306(4) 0.1185(5) -0.0078(5) 0.048(2) Uani 1 1 d .
H12A H 0.4385 0.0663 0.0113 0.057 Uiso 1 1 calc R
H12B H 0.4265 0.1531 0.0383 0.057 Uiso 1 1 calc R
H12C H 0.4715 0.1343 -0.0413 0.057 Uiso 1 1 calc R
C13 C 0.3564(5) 0.2669(5) -0.0426(6) 0.053(2) Uani 1 1 d .
H13A H 0.3165 0.3033 -0.0384 0.064 Uiso 1 1 calc R
H13B H 0.3934 0.2875 -0.0786 0.064 Uiso 1 1 calc R
H13C H 0.3773 0.2584 0.0107 0.064 Uiso 1 1 calc R
C20 C 0.2166(5) 0.0219(4) 0.0813(5) 0.043(2) Uani 1 1 d .
C21 C 0.1545(5) 0.0533(6) 0.0463(5) 0.048(2) Uani 1 1 d .
C22 C 0.1415(4) 0.1323(6) 0.0518(5) 0.048(2) Uani 1 1 d .
C23 C 0.1941(5) 0.1789(4) 0.0896(5) 0.046(2) Uani 1 1 d .
C24 C 0.2575(5) 0.1481(5) 0.1237(4) 0.0430(19) Uani 1 1 d .
C25 C 0.2686(4) 0.0683(4) 0.1194(4) 0.0372(18) Uani 1 1 d .
C26 C 0.2243(7) -0.0629(6) 0.0845(6) 0.069(3) Uani 1 1 d .
H26A H 0.2292 -0.0830 0.0299 0.083 Uiso 1 1 calc R
H26B H 0.1814 -0.0851 0.1099 0.083 Uiso 1 1 calc R
H26C H 0.2672 -0.0762 0.1158 0.083 Uiso 1 1 calc R
C27 C 0.0996(6) -0.0001(7) 0.0086(7) 0.082(4) Uani 1 1 d .
H27A H 0.1245 -0.0444 -0.0143 0.098 Uiso 1 1 calc R
H27B H 0.0735 0.0268 -0.0339 0.098 Uiso 1 1 calc R
H27C H 0.0654 -0.0173 0.0497 0.098 Uiso 1 1 calc R
C28 C 0.0720(5) 0.1649(8) 0.0212(7) 0.088(4) Uani 1 1 d .
H28A H 0.0732 0.2207 0.0261 0.105 Uiso 1 1 calc R
H28B H 0.0318 0.1446 0.0529 0.105 Uiso 1 1 calc R
H28C H 0.0657 0.1508 -0.0352 0.105 Uiso 1 1 calc R
C29 C 0.1810(8) 0.2641(6) 0.0973(7) 0.085(4) Uani 1 1 d .
H29A H 0.1439 0.2798 0.0589 0.102 Uiso 1 1 calc R
H29B H 0.2259 0.2917 0.0862 0.102 Uiso 1 1 calc R
H29C H 0.1648 0.2758 0.1520 0.102 Uiso 1 1 calc R
C30 C 0.3095(6) 0.1974(7) 0.1683(6) 0.072(3) Uani 1 1 d .
H30A H 0.3588 0.1799 0.1579 0.087 Uiso 1 1 calc R
H30B H 0.2995 0.1943 0.2259 0.087 Uiso 1 1 calc R
H30C H 0.3044 0.2504 0.1503 0.087 Uiso 1 1 calc R
C31 C 0.3335(5) 0.0341(6) 0.1603(5) 0.060(3) Uani 1 1 d .
H31A H 0.3742 0.0697 0.1567 0.073 Uiso 1 1 calc R
H31B H 0.3464 -0.0141 0.1339 0.073 Uiso 1 1 calc R
H31C H 0.3223 0.0244 0.2168 0.073 Uiso 1 1 calc R
S1 S 0.0280(2) -0.1658(3) 0.2011(3) 0.0645(11) Uani 0.50 1 d P
F91 F 0.0047(5) -0.2277(5) 0.1637(6) 0.118(3) Uani 0.50 1 d P
F92 F 0.0036(6) -0.0956(5) 0.1649(5) 0.106(3) Uani 0.50 1 d P
F93 F 0.0950(4) -0.1623(5) 0.2232(6) 0.117(4) Uani 0.50 1 d P
O91 O 0.0047(5) -0.2277(5) 0.1637(6) 0.118(3) Uani 0.50 1 d P
O92 O 0.0036(6) -0.0956(5) 0.1649(5) 0.106(3) Uani 0.50 1 d P
O93 O 0.0950(4) -0.1623(5) 0.2232(6) 0.117(4) Uani 0.50 1 d P
C91 C 0.0280(2) -0.1658(3) 0.2011(3) 0.0645(11) Uani 0.50 1 d P
S2 S 0.0000 0.2603(3) 0.2500 0.0887(14) Uani 1 2 d S
F94 F -0.0490(17) 0.3975(19) 0.2136(18) 0.113(12) Uani 0.50 1 d P
F95 F -0.0352(13) 0.3775(11) 0.3340(11) 0.123(6) Uani 0.50 1 d P
F96 F 0.0545(16) 0.391(2) 0.258(3) 0.160(17) Uani 0.50 1 d P
O94 O -0.0818(12) 0.2350(11) 0.2591(15) 0.107(8) Uani 0.50 1 d P
O95 O 0.040(2) 0.2278(18) 0.299(2) 0.184(17) Uani 0.50 1 d P
O96 O 0.0064(13) 0.2558(17) 0.1638(11) 0.123(9) Uani 0.50 1 d P
C92 C 0.0000 0.3569(13) 0.2500 0.101(7) Uani 1 2 d S

loop_
_atom_site_aniso_label
_atom_site_aniso_U_11
_atom_site_aniso_U_22
_atom_site_aniso_U_33
_atom_site_aniso_U_23
_atom_site_aniso_U_13
_atom_site_aniso_U_12
Ru 0.0310(3) 0.0275(3) 0.0273(3) -0.0025(2) 0.0082(3) -0.0048(2)
O1 0.055(4) 0.027(3) 0.052(3) -0.001(2) -0.003(3) -0.009(3)
O2 0.047(3) 0.044(3) 0.050(3) -0.002(3) -0.011(3) -0.011(3)
O3 0.071(4) 0.054(4) 0.034(3) 0.007(3) 0.001(3) 0.017(3)
O4 0.041(3) 0.039(3) 0.037(3) -0.001(2) 0.006(2) 0.012(2)
C1 0.036(4) 0.041(4) 0.024(3) -0.004(3) 0.003(3) -0.003(3)
C2 0.029(4) 0.036(4) 0.030(4) 0.001(3) 0.011(3) 0.002(3)
C3 0.026(4) 0.040(4) 0.033(4) 0.004(3) 0.007(3) -0.006(3)
C4 0.033(4) 0.038(4) 0.038(4) -0.002(3) 0.010(3) -0.012(3)
C5 0.041(4) 0.024(4) 0.041(4) 0.007(3) 0.005(3) 0.001(3)
C6 0.031(4) 0.033(4) 0.037(4) 0.000(3) 0.003(3) 0.004(3)
C7 0.037(4) 0.023(4) 0.051(5) 0.002(3) 0.004(4) 0.001(3)
C8 0.036(4) 0.032(4) 0.030(4) -0.005(3) 0.008(3) 0.000(3)
C9 0.052(6) 0.060(6) 0.059(6) -0.004(5) -0.006(5) -0.022(5)
C10 0.030(4) 0.048(5) 0.032(4) -0.001(3) 0.003(3) -0.001(3)
C11 0.049(5) 0.049(5) 0.053(5) -0.005(4) -0.002(4) 0.023(4)
C12 0.033(4) 0.063(5) 0.048(5) -0.006(4) 0.000(4) -0.007(4)
C13 0.057(6) 0.042(5) 0.061(6) -0.004(4) 0.010(5) -0.014(4)
C20 0.055(5) 0.036(4) 0.037(4) -0.001(3) 0.023(4) -0.011(4)
C21 0.043(5) 0.063(6) 0.037(4) -0.007(4) 0.017(4) -0.017(4)
C22 0.028(4) 0.069(6) 0.045(5) 0.007(4) 0.014(3) 0.003(4)
C23 0.061(6) 0.024(4) 0.054(5) -0.009(3) 0.027(4) -0.006(4)
C24 0.044(5) 0.053(5) 0.033(4) -0.008(3) 0.007(4) -0.011(4)
C25 0.041(5) 0.039(4) 0.031(4) -0.002(3) 0.009(3) -0.003(3)
C26 0.102(9) 0.058(6) 0.048(5) 0.007(5) 0.021(6) -0.013(6)
C27 0.070(7) 0.110(9) 0.066(7) -0.017(7) 0.021(6) -0.056(7)
C28 0.042(6) 0.139(12) 0.083(8) 0.021(8) 0.017(6) 0.021(7)
C29 0.128(11) 0.052(6) 0.075(8) -0.018(6) 0.028(8) 0.026(7)
C30 0.073(7) 0.089(8) 0.054(6) -0.021(6) 0.004(5) -0.031(6)
C31 0.065(6) 0.080(7) 0.037(5) 0.004(5) 0.001(4) 0.006(6)
S1 0.050(2) 0.061(3) 0.083(3) -0.020(2) 0.009(2) -0.0153(19)
F91 0.130(8) 0.106(7) 0.119(7) -0.055(6) -0.004(6) -0.041(6)
F92 0.149(8) 0.081(5) 0.087(5) 0.031(4) 0.025(6) -0.007(6)
F93 0.045(4) 0.137(8) 0.167(9) -0.071(7) 0.029(5) -0.021(5)
O91 0.130(8) 0.106(7) 0.119(7) -0.055(6) -0.004(6) -0.041(6)
O92 0.149(8) 0.081(5) 0.087(5) 0.031(4) 0.025(6) -0.007(6)
O93 0.045(4) 0.137(8) 0.167(9) -0.071(7) 0.029(5) -0.021(5)
C91 0.050(2) 0.061(3) 0.083(3) -0.020(2) 0.009(2) -0.0153(19)
S2 0.098(4) 0.105(4) 0.064(3) 0.000 0.013(3) 0.000
F94 0.12(2) 0.110(16) 0.111(16) 0.036(13) -0.084(17) -0.014(15)
F95 0.15(2) 0.118(14) 0.098(13) -0.023(11) -0.014(13) -0.011(13)
F96 0.069(16) 0.18(3) 0.23(4) 0.03(3) 0.02(2) -0.055(16)
O94 0.116(17) 0.068(11) 0.135(19) -0.017(12) 0.040(15) -0.029(11)
O95 0.21(4) 0.17(3) 0.17(3) -0.03(2) -0.08(3) 0.15(3)
O96 0.106(17) 0.20(3) 0.062(11) -0.034(14) 0.020(11) 0.009(17)
C92 0.076(14) 0.109(16) 0.119(18) 0.000 -0.064(13) 0.000

loop_
_atom_type_symbol
_atom_type_description
_atom_type_scat_dispersion_real
_atom_type_scat_dispersion_imag
_atom_type_scat_source
C C 0.0033 0.0016 'International Tables Vol C Tables 4.2.6.8 and 6.1.1.4'
H H 0.0000 0.0000 'International Tables Vol C Tables 4.2.6.8 and 6.1.1.4'
O O 0.0106 0.0060 'International Tables Vol C Tables 4.2.6.8 and 6.1.1.4'
F F 0.0171 0.0103 'International Tables Vol C Tables 4.2.6.8 and 6.1.1.4'
S S 0.1246 0.1234 'International Tables Vol C Tables 4.2.6.8 and 6.1.1.4'
Ru Ru -1.2594 0.8363 'International Tables Vol C Tables 4.2.6.8 and 6.1.1.4'

loop_
_geom_angle_atom_site_label_1
_geom_angle_atom_site_label_2
_geom_angle_atom_site_label_3
_geom_angle
_geom_angle_site_symmetry_3
C2 Ru C7 104.0(3) .
C2 Ru C3 38.4(3) .
C7 Ru C3 94.4(3) .
C2 Ru C1 38.2(3) .
C7 Ru C1 76.2(3) .
C3 Ru C1 66.2(3) .
C2 Ru C23 164.9(3) .
C7 Ru C23 86.2(3) .
C3 Ru C23 131.1(3) .
C1 Ru C23 156.8(3) .
C2 Ru C21 120.8(3) .
C7 Ru C21 107.7(3) .
C3 Ru C21 154.4(3) .
C1 Ru C21 106.2(3) .
C23 Ru C21 64.8(3) .
C2 Ru C4 66.9(3) .
C7 Ru C4 60.5(3) .
C3 Ru C4 36.8(3) .
C1 Ru C4 74.0(3) .
C23 Ru C4 110.3(3) .
C21 Ru C4 168.1(3) .
C2 Ru C22 154.7(3) .
C7 Ru C22 82.2(3) .
C3 Ru C22 166.9(3) .
C1 Ru C22 124.5(3) .
C23 Ru C22 36.4(3) .
C21 Ru C22 36.0(3) .
C4 Ru C22 134.2(3) .
C2 Ru C20 101.4(3) .
C7 Ru C20 143.4(3) .
C3 Ru C20 121.6(3) .
C1 Ru C20 110.6(3) .
C23 Ru C20 75.2(3) .
C21 Ru C20 35.7(3) .
C4 Ru C20 155.8(3) .
C22 Ru C20 64.1(3) .
C2 Ru C24 129.1(3) .
C7 Ru C24 115.6(3) .
C3 Ru C24 105.5(3) .
C1 Ru C24 166.8(3) .
C23 Ru C24 36.0(3) .
C21 Ru C24 76.7(3) .
C4 Ru C24 105.9(3) .
C22 Ru C24 65.3(3) .
C20 Ru C24 64.0(3) .
C2 Ru C25 104.5(3) .
C7 Ru C25 150.0(3) .
C3 Ru C25 101.9(3) .
C1 Ru C25 133.5(3) .
C23 Ru C25 64.1(3) .
C21 Ru C25 64.6(3) .
C4 Ru C25 124.2(3) .
C22 Ru C25 76.2(3) .
C20 Ru C25 35.5(3) .
C24 Ru C25 35.6(3) .
C8 O2 C9 115.5(7) .
C10 O4 C11 115.7(6) .
C2 C1 C8 116.4(7) .
C2 C1 C6 116.6(6) .
C8 C1 C6 120.7(6) .
C2 C1 Ru 67.2(4) .
C8 C1 Ru 115.0(5) .
C6 C1 Ru 108.3(5) .
C1 C2 C3 116.3(7) .
C1 C2 C10 122.8(7) .
C3 C2 C10 119.9(6) .
C1 C2 Ru 74.6(4) .
C3 C2 Ru 74.3(4) .
C10 C2 Ru 130.3(5) .
C4 C3 C2 116.7(6) .
C4 C3 C12 121.7(7) .
C2 C3 C12 121.5(7) .
C4 C3 Ru 73.6(4) .
C2 C3 Ru 67.4(4) .
C12 C3 Ru 126.7(5) .
C3 C4 C13 121.2(7) .
C3 C4 C5 123.3(7) .
C13 C4 C5 114.3(7) .
C3 C4 Ru 69.6(4) .
C13 C4 Ru 124.1(5) .
C5 C4 Ru 89.2(4) .
C7 C5 C6 105.6(6) .
C7 C5 C4 96.3(6) .
C6 C5 C4 111.5(6) .
C5 C6 C1 105.4(6) .
C5 C7 Ru 94.0(5) .
O1 C8 O2 124.1(7) .
O1 C8 C1 124.6(7) .
O2 C8 C1 111.4(6) .
O3 C10 O4 124.7(7) .
O3 C10 C2 127.6(7) .
O4 C10 C2 107.5(6) .
C21 C20 C25 121.4(8) .
C21 C20 C26 118.9(9) .
C25 C20 C26 119.5(9) .
C21 C20 Ru 71.0(5) .
C25 C20 Ru 72.9(4) .
C26 C20 Ru 134.1(6) .
C20 C21 C22 119.9(8) .
C20 C21 C27 118.7(9) .
C22 C21 C27 121.2(10) .
C20 C21 Ru 73.3(4) .
C22 C21 Ru 72.5(5) .
C27 C21 Ru 130.0(6) .
C21 C22 C23 118.5(8) .
C21 C22 C28 120.0(10) .
C23 C22 C28 121.5(10) .
C21 C22 Ru 71.5(5) .
C23 C22 Ru 70.9(4) .
C28 C22 Ru 131.3(6) .
C24 C23 C22 122.1(7) .
C24 C23 C29 118.3(9) .
C22 C23 C29 119.6(10) .
C24 C23 Ru 73.7(4) .
C22 C23 Ru 72.8(4) .
C29 C23 Ru 129.0(6) .
C23 C24 C25 118.5(7) .
C23 C24 C30 121.1(8) .
C25 C24 C30 120.2(9) .
C23 C24 Ru 70.3(4) .
C25 C24 Ru 72.8(4) .
C30 C24 Ru 131.8(6) .
C20 C25 C24 119.6(8) .
C20 C25 C31 121.3(8) .
C24 C25 C31 119.1(8) .
C20 C25 Ru 71.5(4) .
C24 C25 Ru 71.6(4) .
C31 C25 Ru 132.2(5) .
O93 S1 O91 119.0(7) .
O93 S1 O92 112.3(7) .
O91 S1 O92 113.6(7) .
O93 S1 C91 106.0(6) 4
O91 S1 C91 102.8(5) 4
O92 S1 C91 100.6(4) 4
F93 C91 S1 106.0(6) 4
F91 C91 S1 102.8(5) 4
F92 C91 S1 100.6(4) 4
F93 C91 F91 119.0(7) .
F93 C91 F92 112.3(7) .
F91 C91 F92 113.6(7) .
O95 S2 O96 125(2) .
O95 S2 O94 112(2) .
O96 S2 O94 99.1(12) .
O95 S2 C92 117.4(16) .
O96 S2 C92 93.2(12) .
O94 S2 C92 106.2(8) .
F96 C92 F94 112(2) .
F96 C92 F95 98(2) .
F94 C92 F95 90.0(18) .
F96 C92 S2 120(2) .
F94 C92 S2 123.1(17) .
F95 C92 S2 103.2(11) .

loop_
_geom_bond_atom_site_label_1
_geom_bond_atom_site_label_2
_geom_bond_distance
_geom_bond_site_symmetry_2
Ru C2 2.132(7) .
Ru C7 2.173(7) .
Ru C3 2.224(7) .
Ru C1 2.230(7) .
Ru C23 2.261(8) .
Ru C21 2.273(8) .
Ru C4 2.276(7) .
Ru C22 2.286(7) .
Ru C20 2.303(7) .
Ru C24 2.305(7) .
Ru C25 2.321(8) .
O1 C8 1.218(9) .
O2 C8 1.333(9) .
O2 C9 1.451(10) .
O3 C10 1.192(9) .
O4 C10 1.336(9) .
O4 C11 1.455(9) .
C1 C2 1.432(10) .
C1 C8 1.484(10) .
C1 C6 1.519(10) .
C2 C3 1.434(10) .
C2 C10 1.508(10) .
C3 C4 1.423(11) .
C3 C12 1.498(10) .
C4 C13 1.512(11) .
C4 C5 1.520(11) .
C5 C7 1.492(10) .
C5 C6 1.516(10) .
C20 C21 1.404(13) .
C20 C25 1.411(11) .
C20 C26 1.491(12) .
C21 C22 1.407(13) .
C21 C27 1.517(12) .
C22 C23 1.419(12) .
C22 C28 1.498(13) .
C23 C24 1.413(13) .
C23 C29 1.517(12) .
C24 C25 1.415(11) .
C24 C30 1.492(12) .
C25 C31 1.508(12) .
S1 O91 1.324(8) .
S1 O92 1.441(9) .
S1 O93 1.297(8) .
S1 C91 1.933(9) 4
F91 C91 1.324(8) .
F92 C91 1.441(9) .
F93 C91 1.297(8) .
S2 O95 1.24(2) .
S2 O96 1.443(18) .
S2 O94 1.59(2) .
S2 C92 1.69(2) .
F94 C92 1.30(3) .
F95 C92 1.59(2) .
F96 C92 1.18(3) .

loop_
_geom_torsion_atom_site_label_1
_geom_torsion_atom_site_label_2
_geom_torsion_atom_site_label_3
_geom_torsion_atom_site_label_4
_geom_torsion
_geom_torsion_site_symmetry_3
_geom_torsion_site_symmetry_4
C7 Ru C1 C2 135.6(5) . .
C3 Ru C1 C2 34.3(4) . .
C23 Ru C1 C2 177.1(6) . .
C21 Ru C1 C2 -119.7(5) . .
C4 Ru C1 C2 72.7(4) . .
C22 Ru C1 C2 -154.2(4) . .
C20 Ru C1 C2 -82.2(5) . .
C24 Ru C1 C2 -18.9(14) . .
C25 Ru C1 C2 -49.6(5) . .
C2 Ru C1 C8 109.7(7) . .
C7 Ru C1 C8 -114.8(6) . .
C3 Ru C1 C8 144.0(6) . .
C23 Ru C1 C8 -73.3(9) . .
C21 Ru C1 C8 -10.0(6) . .
C4 Ru C1 C8 -177.6(6) . .
C22 Ru C1 C8 -44.6(7) . .
C20 Ru C1 C8 27.4(6) . .
C24 Ru C1 C8 90.8(13) . .
C25 Ru C1 C8 60.1(7) . .
C2 Ru C1 C6 -111.9(7) . .
C7 Ru C1 C6 23.6(5) . .
C3 Ru C1 C6 -77.6(5) . .
C23 Ru C1 C6 65.2(9) . .
C21 Ru C1 C6 128.4(5) . .
C4 Ru C1 C6 -39.2(5) . .
C22 Ru C1 C6 93.8(6) . .
C20 Ru C1 C6 165.9(5) . .
C24 Ru C1 C6 -130.8(11) . .
C25 Ru C1 C6 -161.5(4) . .
C8 C1 C2 C3 -171.0(6) . .
C6 C1 C2 C3 36.6(9) . .
Ru C1 C2 C3 -63.3(5) . .
C8 C1 C2 C10 20.6(10) . .
C6 C1 C2 C10 -131.9(7) . .
Ru C1 C2 C10 128.3(7) . .
C8 C1 C2 Ru -107.7(6) . .
C6 C1 C2 Ru 99.8(6) . .
C7 Ru C2 C1 -44.5(5) . .
C3 Ru C2 C1 -123.7(6) . .
C23 Ru C2 C1 -175.6(9) . .
C21 Ru C2 C1 76.5(5) . .
C4 Ru C2 C1 -93.3(5) . .
C22 Ru C2 C1 57.0(8) . .
C20 Ru C2 C1 108.9(5) . .
C24 Ru C2 C1 174.5(4) . .
C25 Ru C2 C1 145.3(4) . .
C7 Ru C2 C3 79.3(5) . .
C1 Ru C2 C3 123.7(6) . .
C23 Ru C2 C3 -51.9(12) . .
C21 Ru C2 C3 -159.8(4) . .
C4 Ru C2 C3 30.4(4) . .
C22 Ru C2 C3 -179.3(6) . .
C20 Ru C2 C3 -127.4(4) . .
C24 Ru C2 C3 -61.7(5) . .
C25 Ru C2 C3 -91.0(4) . .
C7 Ru C2 C10 -164.7(7) . .
C3 Ru C2 C10 116.1(9) . .
C1 Ru C2 C10 -120.2(9) . .
C23 Ru C2 C10 64.2(14) . .
C21 Ru C2 C10 -43.7(8) . .
C4 Ru C2 C10 146.5(8) . .
C22 Ru C2 C10 -63.2(11) . .
C20 Ru C2 C10 -11.3(7) . .
C24 Ru C2 C10 54.3(8) . .
C25 Ru C2 C10 25.1(7) . .
C1 C2 C3 C4 7.0(9) . .
C10 C2 C3 C4 175.8(6) . .
Ru C2 C3 C4 -56.4(6) . .
C1 C2 C3 C12 -176.3(6) . .
C10 C2 C3 C12 -7.5(10) . .
Ru C2 C3 C12 120.3(7) . .
C1 C2 C3 Ru 63.4(5) . .
C10 C2 C3 Ru -127.8(6) . .
C2 Ru C3 C4 129.1(6) . .
C7 Ru C3 C4 22.1(5) . .
C1 Ru C3 C4 94.9(5) . .
C23 Ru C3 C4 -66.7(6) . .
C21 Ru C3 C4 172.4(6) . .
C22 Ru C3 C4 -52.3(14) . .
C20 Ru C3 C4 -164.7(4) . .
C24 Ru C3 C4 -96.1(5) . .
C25 Ru C3 C4 -132.6(4) . .
C7 Ru C3 C2 -107.0(4) . .
C1 Ru C3 C2 -34.2(4) . .
C23 Ru C3 C2 164.2(5) . .
C21 Ru C3 C2 43.3(8) . .
C4 Ru C3 C2 -129.1(6) . .
C22 Ru C3 C2 178.6(12) . .
C20 Ru C3 C2 66.2(5) . .
C24 Ru C3 C2 134.8(4) . .
C25 Ru C3 C2 98.3(4) . .
C2 Ru C3 C12 -113.3(9) . .
C7 Ru C3 C12 139.7(7) . .
C1 Ru C3 C12 -147.5(8) . .
C23 Ru C3 C12 50.9(8) . .
C21 Ru C3 C12 -69.9(10) . .
C4 Ru C3 C12 117.6(9) . .
C22 Ru C3 C12 65.3(16) . .
C20 Ru C3 C12 -47.1(8) . .
C24 Ru C3 C12 21.6(8) . .
C25 Ru C3 C12 -14.9(7) . .
C2 C3 C4 C13 171.6(7) . .
C12 C3 C4 C13 -5.2(11) . .
Ru C3 C4 C13 118.3(7) . .
C2 C3 C4 C5 -21.5(10) . .
C12 C3 C4 C5 161.8(7) . .
Ru C3 C4 C5 -74.8(6) . .
C2 C3 C4 Ru 53.3(5) . .
C12 C3 C4 Ru -123.4(7) . .
C2 Ru C4 C3 -31.6(4) . .
C7 Ru C4 C3 -154.5(5) . .
C1 Ru C4 C3 -71.6(4) . .
C23 Ru C4 C3 132.4(5) . .
C21 Ru C4 C3 -164.0(13) . .
C22 Ru C4 C3 165.6(5) . .
C20 Ru C4 C3 33.2(9) . .
C24 Ru C4 C3 94.7(5) . .
C25 Ru C4 C3 60.6(5) . .
C2 Ru C4 C13 -146.2(8) . .
C7 Ru C4 C13 90.9(8) . .
C3 Ru C4 C13 -114.6(9) . .
C1 Ru C4 C13 173.8(8) . .
C23 Ru C4 C13 17.8(8) . .
C21 Ru C4 C13 81.4(16) . .
C22 Ru C4 C13 50.9(9) . .
C20 Ru C4 C13 -81.5(10) . .
C24 Ru C4 C13 -19.9(8) . .
C25 Ru C4 C13 -54.0(8) . .
C2 Ru C4 C5 94.7(5) . .
C7 Ru C4 C5 -28.2(4) . .
C3 Ru C4 C5 126.3(6) . .
C1 Ru C4 C5 54.7(4) . .
C23 Ru C4 C5 -101.3(5) . .
C21 Ru C4 C5 -37.8(16) . .
C22 Ru C4 C5 -68.2(6) . .
C20 Ru C4 C5 159.4(6) . .
C24 Ru C4 C5 -139.0(4) . .
C25 Ru C4 C5 -173.1(4) . .
C3 C4 C5 C7 101.8(7) . .
C13 C4 C5 C7 -90.4(7) . .
Ru C4 C5 C7 37.1(5) . .
C3 C4 C5 C6 -7.6(10) . .
C13 C4 C5 C6 160.1(7) . .
Ru C4 C5 C6 -72.4(6) . .
C7 C5 C6 C1 -58.2(7) . .
C4 C5 C6 C1 45.2(8) . .
C2 C1 C6 C5 -63.1(8) . .
C8 C1 C6 C5 145.7(7) . .
Ru C1 C6 C5 10.0(6) . .
C6 C5 C7 Ru 75.2(5) . .
C4 C5 C7 Ru -39.3(5) . .
C2 Ru C7 C5 -23.8(5) . .
C3 Ru C7 C5 13.8(5) . .
C1 Ru C7 C5 -50.4(5) . .
C23 Ru C7 C5 144.8(5) . .
C21 Ru C7 C5 -153.2(5) . .
C4 Ru C7 C5 28.9(4) . .
C22 Ru C7 C5 -178.9(5) . .
C20 Ru C7 C5 -156.4(5) . .
C24 Ru C7 C5 123.4(5) . .
C25 Ru C7 C5 137.1(5) . .
C9 O2 C8 O1 3.1(11) . .
C9 O2 C8 C1 -177.5(7) . .
C2 C1 C8 O1 9.1(11) . .
C6 C1 C8 O1 160.4(7) . .
Ru C1 C8 O1 -66.7(9) . .
C2 C1 C8 O2 -170.3(6) . .
C6 C1 C8 O2 -19.0(9) . .
Ru C1 C8 O2 113.9(6) . .
C11 O4 C10 O3 5.6(12) . .
C11 O4 C10 C2 -178.6(6) . .
C1 C2 C10 O3 -124.5(9) . .
C3 C2 C10 O3 67.5(11) . .
Ru C2 C10 O3 -26.9(13) . .
C1 C2 C10 O4 59.9(9) . .
C3 C2 C10 O4 -108.1(7) . .
Ru C2 C10 O4 157.5(5) . .
C2 Ru C20 C21 -128.0(5) . .
C7 Ru C20 C21 5.2(7) . .
C3 Ru C20 C21 -163.3(5) . .
C1 Ru C20 C21 -89.2(5) . .
C23 Ru C20 C21 67.2(5) . .
C4 Ru C20 C21 174.0(6) . .
C22 Ru C20 C21 30.1(5) . .
C24 Ru C20 C21 103.9(5) . .
C25 Ru C20 C21 133.0(7) . .
C2 Ru C20 C25 99.0(5) . .
C7 Ru C20 C25 -127.8(6) . .
C3 Ru C20 C25 63.6(5) . .
C1 Ru C20 C25 137.7(4) . .
C23 Ru C20 C25 -65.8(5) . .
C21 Ru C20 C25 -133.0(7) . .
C4 Ru C20 C25 41.0(9) . .
C22 Ru C20 C25 -102.9(5) . .
C24 Ru C20 C25 -29.1(5) . .
C2 Ru C20 C26 -15.8(11) . .
C7 Ru C20 C26 117.3(10) . .
C3 Ru C20 C26 -51.2(11) . .
C1 Ru C20 C26 22.9(11) . .
C23 Ru C20 C26 179.3(11) . .
C21 Ru C20 C26 112.2(12) . .
C4 Ru C20 C26 -73.8(13) . .
C22 Ru C20 C26 142.2(11) . .
C24 Ru C20 C26 -144.0(11) . .
C25 Ru C20 C26 -114.8(12) . .
C25 C20 C21 C22 -2.7(11) . .
C26 C20 C21 C22 171.7(8) . .
Ru C20 C21 C22 -57.7(7) . .
C25 C20 C21 C27 -178.1(7) . .
C26 C20 C21 C27 -3.7(11) . .
Ru C20 C21 C27 127.0(7) . .
C25 C20 C21 Ru 55.0(6) . .
C26 C20 C21 Ru -130.6(7) . .
C2 Ru C21 C20 64.2(6) . .
C7 Ru C21 C20 -176.8(5) . .
C3 Ru C21 C20 34.4(9) . .
C1 Ru C21 C20 103.0(5) . .
C23 Ru C21 C20 -99.9(5) . .
C4 Ru C21 C20 -168.0(12) . .
C22 Ru C21 C20 -129.8(8) . .
C24 Ru C21 C20 -63.7(5) . .
C25 Ru C21 C20 -28.1(4) . .
C2 Ru C21 C22 -166.0(5) . .
C7 Ru C21 C22 -46.9(6) . .
C3 Ru C21 C22 164.3(6) . .
C1 Ru C21 C22 -127.2(5) . .
C23 Ru C21 C22 29.9(5) . .
C4 Ru C21 C22 -38.2(16) . .
C20 Ru C21 C22 129.8(8) . .
C24 Ru C21 C22 66.1(5) . .
C25 Ru C21 C22 101.8(6) . .
C2 Ru C21 C27 -49.5(11) . .
C7 Ru C21 C27 69.5(11) . .
C3 Ru C21 C27 -79.3(13) . .
C1 Ru C21 C27 -10.7(11) . .
C23 Ru C21 C27 146.4(11) . .
C4 Ru C21 C27 78.3(18) . .
C22 Ru C21 C27 116.4(13) . .
C20 Ru C21 C27 -113.7(12) . .
C24 Ru C21 C27 -177.4(11) . .
C25 Ru C21 C27 -141.8(11) . .
C20 C21 C22 C23 3.1(11) . .
C27 C21 C22 C23 178.4(8) . .
Ru C21 C22 C23 -54.9(7) . .
C20 C21 C22 C28 -174.3(8) . .
C27 C21 C22 C28 0.9(13) . .
Ru C21 C22 C28 127.6(8) . .
C20 C21 C22 Ru 58.0(7) . .
C27 C21 C22 Ru -126.7(8) . .
C2 Ru C22 C21 29.1(10) . .
C7 Ru C22 C21 135.4(6) . .
C3 Ru C22 C21 -148.9(12) . .
C1 Ru C22 C21 68.2(6) . .
C23 Ru C22 C21 -130.4(8) . .
C4 Ru C22 C21 169.7(5) . .
C20 Ru C22 C21 -29.9(5) . .
C24 Ru C22 C21 -101.7(6) . .
C25 Ru C22 C21 -65.6(5) . .
C2 Ru C22 C23 159.5(6) . .
C7 Ru C22 C23 -94.2(5) . .
C3 Ru C22 C23 -18.5(15) . .
C1 Ru C22 C23 -161.4(5) . .
C21 Ru C22 C23 130.4(8) . .
C4 Ru C22 C23 -59.9(7) . .
C20 Ru C22 C23 100.5(6) . .
C24 Ru C22 C23 28.7(5) . .
C25 Ru C22 C23 64.8(5) . .
C2 Ru C22 C28 -84.9(13) . .
C7 Ru C22 C28 21.3(11) . .
C3 Ru C22 C28 97.1(16) . .
C1 Ru C22 C28 -45.9(12) . .
C23 Ru C22 C28 115.5(13) . .
C21 Ru C22 C28 -114.1(13) . .
C4 Ru C22 C28 55.7(12) . .
C20 Ru C22 C28 -144.0(12) . .
C24 Ru C22 C28 144.3(12) . .
C25 Ru C22 C28 -179.7(11) . .
C21 C22 C23 C24 -2.0(12) . .
C28 C22 C23 C24 175.4(8) . .
Ru C22 C23 C24 -57.2(7) . .
C21 C22 C23 C29 -179.1(8) . .
C28 C22 C23 C29 -1.8(13) . .
Ru C22 C23 C29 125.6(8) . .
C21 C22 C23 Ru 55.3(7) . .
C28 C22 C23 Ru -127.4(8) . .
C2 Ru C23 C24 -13.0(13) . .
C7 Ru C23 C24 -146.0(5) . .
C3 Ru C23 C24 -53.4(6) . .
C1 Ru C23 C24 173.9(6) . .
C21 Ru C23 C24 102.4(5) . .
C4 Ru C23 C24 -89.4(5) . .
C22 Ru C23 C24 132.1(7) . .
C20 Ru C23 C24 65.9(5) . .
C25 Ru C23 C24 29.8(5) . .
C2 Ru C23 C22 -145.1(10) . .
C7 Ru C23 C22 82.0(5) . .
C3 Ru C23 C22 174.5(5) . .
C1 Ru C23 C22 41.8(9) . .
C21 Ru C23 C22 -29.6(5) . .
C4 Ru C23 C22 138.6(5) . .
C20 Ru C23 C22 -66.1(5) . .
C24 Ru C23 C22 -132.1(7) . .
C25 Ru C23 C22 -102.3(5) . .
C2 Ru C23 C29 100.5(14) . .
C7 Ru C23 C29 -32.4(10) . .
C3 Ru C23 C29 60.1(12) . .
C1 Ru C23 C29 -72.6(13) . .
C21 Ru C23 C29 -144.1(11) . .
C4 Ru C23 C29 24.1(11) . .
C22 Ru C23 C29 -114.4(13) . .
C20 Ru C23 C29 179.4(11) . .
C24 Ru C23 C29 113.5(12) . .
C25 Ru C23 C29 143.3(11) . .
C22 C23 C24 C25 0.3(12) . .
C29 C23 C24 C25 177.5(8) . .
Ru C23 C24 C25 -56.5(6) . .
C22 C23 C24 C30 -175.6(8) . .
C29 C23 C24 C30 1.7(12) . .
Ru C23 C24 C30 127.6(8) . .
C22 C23 C24 Ru 56.8(7) . .
C29 C23 C24 Ru -126.0(8) . .
C2 Ru C24 C23 175.6(4) . .
C7 Ru C24 C23 38.3(5) . .
C3 Ru C24 C23 141.1(5) . .
C1 Ru C24 C23 -169.4(11) . .
C21 Ru C24 C23 -65.2(5) . .
C4 Ru C24 C23 102.8(5) . .
C22 Ru C24 C23 -29.0(5) . .
C20 Ru C24 C23 -100.8(5) . .
C25 Ru C24 C23 -129.9(7) . .
C2 Ru C24 C25 -54.4(6) . .
C7 Ru C24 C25 168.2(5) . .
C3 Ru C24 C25 -89.0(5) . .
C1 Ru C24 C25 -39.5(15) . .
C23 Ru C24 C25 129.9(7) . .
C21 Ru C24 C25 64.7(5) . .
C4 Ru C24 C25 -127.3(5) . .
C22 Ru C24 C25 100.9(5) . .
C20 Ru C24 C25 29.1(5) . .
C2 Ru C24 C30 61.0(11) . .
C7 Ru C24 C30 -76.3(10) . .
C3 Ru C24 C30 26.5(10) . .
C1 Ru C24 C30 76.0(16) . .
C23 Ru C24 C30 -114.6(11) . .
C21 Ru C24 C30 -179.8(10) . .
C4 Ru C24 C30 -11.8(10) . .
C22 Ru C24 C30 -143.6(11) . .
C20 Ru C24 C30 144.6(11) . .
C25 Ru C24 C30 115.5(12) . .
C21 C20 C25 C24 1.0(11) . .
C26 C20 C25 C24 -173.4(7) . .
Ru C20 C25 C24 55.1(6) . .
C21 C20 C25 C31 177.1(7) . .
C26 C20 C25 C31 2.7(11) . .
Ru C20 C25 C31 -128.8(7) . .
C21 C20 C25 Ru -54.1(6) . .
C26 C20 C25 Ru 131.5(7) . .
C23 C24 C25 C20 0.2(11) . .
C30 C24 C25 C20 176.1(7) . .
Ru C24 C25 C20 -55.1(6) . .
C23 C24 C25 C31 -176.0(7) . .
C30 C24 C25 C31 -0.1(12) . .
Ru C24 C25 C31 128.7(7) . .
C23 C24 C25 Ru 55.3(6) . .
C30 C24 C25 Ru -128.8(8) . .
C2 Ru C25 C20 -89.4(5) . .
C7 Ru C25 C20 109.7(7) . .
C3 Ru C25 C20 -128.8(5) . .
C1 Ru C25 C20 -60.3(6) . .
C23 Ru C25 C20 101.1(5) . .
C21 Ru C25 C20 28.2(5) . .
C4 Ru C25 C20 -161.0(5) . .
C22 Ru C25 C20 64.5(5) . .
C24 Ru C25 C20 131.3(7) . .
C2 Ru C25 C24 139.3(5) . .
C7 Ru C25 C24 -21.6(8) . .
C3 Ru C25 C24 100.0(5) . .
C1 Ru C25 C24 168.5(5) . .
C23 Ru C25 C24 -30.1(5) . .
C21 Ru C25 C24 -103.0(6) . .
C4 Ru C25 C24 67.7(6) . .
C22 Ru C25 C24 -66.7(5) . .
C20 Ru C25 C24 -131.3(7) . .
C2 Ru C25 C31 26.4(9) . .
C7 Ru C25 C31 -134.5(8) . .
C3 Ru C25 C31 -12.9(9) . .
C1 Ru C25 C31 55.6(9) . .
C23 Ru C25 C31 -143.0(9) . .
C21 Ru C25 C31 144.1(9) . .
C4 Ru C25 C31 -45.2(9) . .
C22 Ru C25 C31 -179.6(9) . .
C20 Ru C25 C31 115.8(10) . .
C24 Ru C25 C31 -112.9(10) . .
O95 S2 C92 F96 40(4) . .
O96 S2 C92 F96 -93(3) . .
O94 S2 C92 F96 167(3) . .
O95 S2 C92 F94 -166(3) . .
O96 S2 C92 F94 61(2) . .
O94 S2 C92 F94 -39(2) . .
O95 S2 C92 F95 -67(3) . .
O96 S2 C92 F95 159.7(13) . .
O94 S2 C92 F95 59.3(13) . .
O91 S1 C91 F91 65.5(11) 4 4
O91 S1 C91 F92 -177.1(7) 4 4
O91 S1 C91 F93 -60.0(7) 4 4
O92 S1 C91 F91 -177.1(7) 4 4
O92 S1 C91 F92 -59.7(9) 4 4
O92 S1 C91 F93 57.3(7) 4 4
O93 S1 C91 F91 -60.0(7) 4 4
O93 S1 C91 F92 57.3(7) 4 4
O93 S1 C91 F93 174.4(10) 4 4
